data_7156818
loop_
_publ_author_name
'Liu, Can'
'Zhu, Xianjin'
'Han, Yongzhen'
'Yang, Haijun'
'Zhu, Changjin'
'Fu, Hua'

_publ_section_title
;
 Superbase-promoted selective carbon-carbon bond cleavage driven by
 aromatization.
;
_journal_issue 20
_journal_name_full 'Organic &amp; biomolecular chemistry'
_journal_page_first 4984
_journal_page_last 4989
_journal_paper_doi 10.1039/c9ob00606k
_journal_volume 17
_journal_year 2019
_chemical_formula_moiety 'C22 H16 N2'
_chemical_formula_sum 'C22 H16 N2'
_chemical_formula_weight 308.37
_space_group_crystal_system monoclinic
_space_group_IT_number 14
_space_group_name_Hall '-P 2yn'
_space_group_name_H-M_alt 'P 1 21/n 1'
_symmetry_space_group_name_Hall '-P 2yn'
_symmetry_space_group_name_H-M 'P 1 21/n 1'
_atom_sites_solution_hydrogens geom
_atom_sites_solution_primary direct
_audit_creation_date 2019-01-08
_audit_creation_method
;
Olex2 1.2
(compiled 2018.05.29 svn.r3508 for OlexSys, GUI svn.r5506)
;
_audit_update_record
;
2019-01-09 deposited with the CCDC.    2019-04-30 downloaded from the CCDC.
;
_cell_angle_alpha 90
_cell_angle_beta 96.9103(18)
_cell_angle_gamma 90
_cell_formula_units_Z 4
_cell_length_a 4.84497(9)
_cell_length_b 20.0214(4)
_cell_length_c 15.7697(3)
_cell_measurement_reflns_used 3591
_cell_measurement_temperature 108.9(7)
_cell_measurement_theta_max 71.1640
_cell_measurement_theta_min 3.5670
_cell_volume 1518.60(5)
_computing_cell_refinement 'CrysAlisPro 1.171.39.46 (Rigaku OD, 2018)'
_computing_data_collection 'CrysAlisPro 1.171.39.46 (Rigaku OD, 2018)'
_computing_data_reduction 'CrysAlisPro 1.171.39.46 (Rigaku OD, 2018)'
_computing_molecular_graphics 'Olex2 (Dolomanov et al., 2009)'
_computing_publication_material 'Olex2 (Dolomanov et al., 2009)'
_computing_structure_refinement 'ShelXL (Sheldrick, 2015)'
_computing_structure_solution 'ShelXS (Sheldrick, 2008)'
_diffrn_ambient_environment N~2~
_diffrn_ambient_temperature 108.9(7)
_diffrn_detector 'CCD plate'
_diffrn_detector_area_resol_mean 5.2137
_diffrn_detector_type AtlasS2
_diffrn_measured_fraction_theta_full 1.000
_diffrn_measured_fraction_theta_max 0.987
_diffrn_measurement_details
;
List of Runs (angles in degrees, time in seconds):

  # Type    Start    End  Width  t~exp~   \w     \q     \k     \f   Frames
#--------------------------------------------------------------------------
  1  \w   -113.00 -16.00   1.00    2.00    --  -40.81 -38.00-120.00   97
  2  \w   -103.00 -16.00   1.00    2.00    --  -40.81 -38.00 -30.00   87
  3  \w    -69.00 -10.00   1.00    2.00    --  -40.81 125.00 120.00   59
  4  \w     23.00  95.00   1.00    2.00    --   40.81-125.00 150.00   72
  5  \w     65.00  95.00   1.00    4.00    --  100.91-125.00-180.00   30
  6  \w     30.00 109.00   1.00    4.00    --  100.91 -95.00-180.00   79
  7  \w     86.00 112.00   1.00    4.00    --  100.91  61.00 -30.00   26
  8  \w     29.00  83.00   1.00    4.00    --  100.91-125.00   0.00   54
  9  \w     19.00 127.00   1.00    4.00    --  100.91 -15.00 -30.00  108
 10  \w     87.00 113.00   1.00    4.00    --  100.91-125.00   0.00   26
 11  \w     31.00 119.00   1.00    4.00    --  100.91 -45.00-180.00   88
 12  \w    134.00 173.00   1.00    4.00    --  100.91  61.00 -30.00   39
 13  \w     84.00 170.00   1.00    4.00    --  100.91  30.00 150.00   86
 14  \w     26.00 132.00   1.00    4.00    --  100.91 -77.00   0.00  106
;
_diffrn_measurement_device 'four-circle diffractometer'
_diffrn_measurement_device_type 'SuperNova, Dual, Cu at home/near, AtlasS2'
_diffrn_measurement_method '\w scans'
_diffrn_orient_matrix_type 'CrysAlisPro convention (1999,Acta A55,543-557)'
_diffrn_orient_matrix_UB_11 -0.0494840000
_diffrn_orient_matrix_UB_12 0.0167636000
_diffrn_orient_matrix_UB_13 -0.0960252000
_diffrn_orient_matrix_UB_21 -0.0408966000
_diffrn_orient_matrix_UB_22 -0.0747472000
_diffrn_orient_matrix_UB_23 -0.0209800000
_diffrn_orient_matrix_UB_31 -0.3136739000
_diffrn_orient_matrix_UB_32 0.0071174000
_diffrn_orient_matrix_UB_33 0.0057805000
_diffrn_radiation_monochromator mirror
_diffrn_radiation_probe x-ray
_diffrn_radiation_type CuK\a
_diffrn_radiation_wavelength 1.54184
_diffrn_reflns_av_R_equivalents 0.0328
_diffrn_reflns_av_unetI/netI 0.0309
_diffrn_reflns_Laue_measured_fraction_full 1.000
_diffrn_reflns_Laue_measured_fraction_max 0.987
_diffrn_reflns_limit_h_max 4
_diffrn_reflns_limit_h_min -5
_diffrn_reflns_limit_k_max 23
_diffrn_reflns_limit_k_min -24
_diffrn_reflns_limit_l_max 19
_diffrn_reflns_limit_l_min -18
_diffrn_reflns_number 9190
_diffrn_reflns_point_group_measured_fraction_full 1.000
_diffrn_reflns_point_group_measured_fraction_max 0.987
_diffrn_reflns_theta_full 67.684
_diffrn_reflns_theta_max 71.294
_diffrn_reflns_theta_min 3.584
_diffrn_source 'micro-focus sealed X-ray tube'
_diffrn_source_type 'SuperNova (Cu) X-ray Source'
_exptl_absorpt_coefficient_mu 0.615
_exptl_absorpt_correction_T_max 1.00000
_exptl_absorpt_correction_T_min 0.87329
_exptl_absorpt_correction_type multi-scan
_exptl_absorpt_process_details
;
CrysAlisPro 1.171.39.46 (Rigaku Oxford Diffraction, 2018)
Empirical absorption correction using spherical harmonics,
 implemented in SCALE3 ABSPACK scaling algorithm.
;
_exptl_crystal_colour 'clear colourless'
_exptl_crystal_density_diffrn 1.349
_exptl_crystal_description needle
_exptl_crystal_F_000 648
_exptl_crystal_size_max 0.4
_exptl_crystal_size_mid 0.12
_exptl_crystal_size_min 0.1
_refine_diff_density_max 0.378
_refine_diff_density_min -0.226
_refine_diff_density_rms 0.040
_refine_ls_extinction_method none
_refine_ls_goodness_of_fit_ref 1.017
_refine_ls_hydrogen_treatment constr
_refine_ls_matrix_type full
_refine_ls_number_parameters 217
_refine_ls_number_reflns 2899
_refine_ls_number_restraints 0
_refine_ls_restrained_S_all 1.017
_refine_ls_R_factor_all 0.0501
_refine_ls_R_factor_gt 0.0406
_refine_ls_shift/su_max 0.000
_refine_ls_shift/su_mean 0.000
_refine_ls_structure_factor_coef Fsqd
_refine_ls_weighting_details 'w=1/[\s^2^(Fo^2^)+(0.0511P)^2^+0.4911P] where P=(Fo^2^+2Fc^2^)/3'
_refine_ls_weighting_scheme calc
_refine_ls_wR_factor_gt 0.1010
_refine_ls_wR_factor_ref 0.1083
_reflns_Friedel_coverage 0.000
_reflns_number_gt 2451
_reflns_number_total 2899
_reflns_threshold_expression 'I > 2\s(I)'
_cod_data_source_file c9ob00606k2.cif
_cod_data_source_block 20190107liucan
_cod_depositor_comments 'Adding full bibliography for 7156818.cif.'
_cod_database_code 7156818
_shelx_shelxl_version_number 2014/7
_shelx_space_group_comment
;
The symmetry employed for this shelxl refinement is uniquely defined
by the following loop, which should always be used as a source of
symmetry information in preference to the above space-group names.
They are only intended as comments.
;
_reflns_odcompleteness_completeness 99.93
_reflns_odcompleteness_iscentric 1
_reflns_odcompleteness_theta 64.99
_olex2_refinement_description
;
1. Fixed Uiso
 At 1.2 times of:
  All C(H) groups, All C(H,H) groups
2.a Secondary CH2 refined with riding coordinates:
 C10(H10A,H10B)
2.b Aromatic/amide H refined with riding coordinates:
 C5(H5), C6(H6), C9(H9), C12(H12), C14(H14), C15(H15), C17(H17), C18(H18),
 C19(H19), C20(H20), C21(H21), C22(H22), C23(H23), C24(H24)
;
_olex2_submission_special_instructions 'No special instructions were received'
_oxdiff_exptl_absorpt_empirical_details
;
Empirical correction (ABSPACK) includes:
- Absorption correction using spherical harmonics
- Frame scaling
;
_oxdiff_exptl_absorpt_empirical_full_max 1.246
_oxdiff_exptl_absorpt_empirical_full_min 0.563

loop_
_space_group_symop_operation_xyz
'x, y, z'
'-x+1/2, y+1/2, -z+1/2'
'-x, -y, -z'
'x-1/2, -y-1/2, z-1/2'

loop_
_atom_site_label
_atom_site_type_symbol
_atom_site_fract_x
_atom_site_fract_y
_atom_site_fract_z
_atom_site_U_iso_or_equiv
_atom_site_adp_type
_atom_site_occupancy
_atom_site_site_symmetry_order
_atom_site_calc_flag
_atom_site_refinement_flags_posn
N1 N 0.2335(2) 0.10098(6) 0.27789(8) 0.0256(3) Uani 1 1 d .
C2 C 0.1035(3) 0.04273(7) 0.24794(10) 0.0239(3) Uani 1 1 d .
N3 N -0.0716(2) 0.00893(6) 0.28901(8) 0.0251(3) Uani 1 1 d .
C4 C 0.4143(3) 0.14261(7) 0.42275(10) 0.0247(3) Uani 1 1 d .
C5 C 0.5526(3) 0.08588(8) 0.45592(10) 0.0285(3) Uani 1 1 d .
H5 H 0.4996 0.0440 0.4341 0.034 Uiso 1 1 calc R
C6 C 0.5642(3) 0.18084(8) 0.22033(10) 0.0285(3) Uani 1 1 d .
H6 H 0.5704 0.2110 0.2654 0.034 Uiso 1 1 calc R
C7 C -0.1073(3) -0.06803(7) 0.16649(10) 0.0260(3) Uani 1 1 d .
C8 C 0.4013(3) 0.12335(7) 0.21831(10) 0.0253(3) Uani 1 1 d .
C9 C 0.4970(3) 0.20446(8) 0.45593(11) 0.0304(4) Uani 1 1 d .
H9 H 0.4063 0.2427 0.4338 0.036 Uiso 1 1 calc R
C10 C 0.1719(3) 0.13748(8) 0.35260(10) 0.0276(3) Uani 1 1 d .
H10A H 0.0180 0.1158 0.3756 0.033 Uiso 1 1 calc R
H10B H 0.1124 0.1822 0.3353 0.033 Uiso 1 1 calc R
C11 C 0.1930(3) 0.02654(7) 0.16706(9) 0.0238(3) Uani 1 1 d .
C12 C 0.0839(3) -0.02961(7) 0.12641(10) 0.0259(3) Uani 1 1 d .
H12 H 0.1346 -0.0421 0.0736 0.031 Uiso 1 1 calc R
C13 C -0.1795(3) -0.04706(7) 0.24760(10) 0.0249(3) Uani 1 1 d .
C14 C -0.4879(3) -0.14231(8) 0.24871(11) 0.0334(4) Uani 1 1 d .
H14 H -0.6157 -0.1670 0.2753 0.040 Uiso 1 1 calc R
C15 C -0.4134(3) -0.16338(8) 0.16943(11) 0.0338(4) Uani 1 1 d .
H15 H -0.4902 -0.2022 0.1443 0.041 Uiso 1 1 calc R
C16 C 0.3845(3) 0.07861(7) 0.14887(10) 0.0248(3) Uani 1 1 d .
C17 C 0.5382(3) 0.09083(8) 0.08152(10) 0.0286(3) Uani 1 1 d .
H17 H 0.5289 0.0616 0.0354 0.034 Uiso 1 1 calc R
C18 C -0.2294(3) -0.12719(8) 0.12942(11) 0.0302(4) Uani 1 1 d .
H18 H -0.1829 -0.1415 0.0769 0.036 Uiso 1 1 calc R
C19 C -0.3732(3) -0.08565(8) 0.28707(10) 0.0286(3) Uani 1 1 d .
H19 H -0.4233 -0.0724 0.3396 0.034 Uiso 1 1 calc R
C20 C 0.8501(3) 0.15354(9) 0.55449(10) 0.0327(4) Uani 1 1 d .
H20 H 0.9955 0.1572 0.5985 0.039 Uiso 1 1 calc R
C21 C 0.7704(3) 0.09138(8) 0.52178(11) 0.0330(4) Uani 1 1 d .
H21 H 0.8624 0.0532 0.5438 0.040 Uiso 1 1 calc R
C22 C 0.7170(3) 0.19129(8) 0.15226(11) 0.0317(4) Uani 1 1 d .
H22 H 0.8300 0.2289 0.1525 0.038 Uiso 1 1 calc R
C23 C 0.7134(3) 0.21018(8) 0.52169(11) 0.0337(4) Uani 1 1 d .
H23 H 0.7662 0.2520 0.5436 0.040 Uiso 1 1 calc R
C24 C 0.7054(3) 0.14709(8) 0.08397(11) 0.0315(4) Uani 1 1 d .
H24 H 0.8107 0.1554 0.0395 0.038 Uiso 1 1 calc R

loop_
_atom_site_aniso_label
_atom_site_aniso_U_11
_atom_site_aniso_U_22
_atom_site_aniso_U_33
_atom_site_aniso_U_23
_atom_site_aniso_U_13
_atom_site_aniso_U_12
N1 0.0236(6) 0.0225(6) 0.0291(7) -0.0016(5) -0.0029(5) -0.0015(5)
C2 0.0203(7) 0.0201(7) 0.0293(8) 0.0016(6) -0.0052(6) 0.0010(5)
N3 0.0224(6) 0.0225(6) 0.0290(7) 0.0017(5) -0.0031(5) 0.0010(5)
C4 0.0201(7) 0.0269(7) 0.0268(8) -0.0011(6) 0.0020(6) -0.0008(5)
C5 0.0304(8) 0.0220(7) 0.0327(8) 0.0004(6) 0.0022(6) -0.0010(6)
C6 0.0238(7) 0.0233(7) 0.0358(8) 0.0024(6) -0.0075(6) -0.0002(6)
C7 0.0227(7) 0.0213(7) 0.0317(8) 0.0019(6) -0.0058(6) 0.0028(6)
C8 0.0199(7) 0.0237(7) 0.0302(8) 0.0046(6) -0.0047(6) 0.0023(5)
C9 0.0281(8) 0.0239(8) 0.0370(9) -0.0030(6) -0.0049(6) 0.0040(6)
C10 0.0233(7) 0.0250(8) 0.0331(8) -0.0054(6) -0.0025(6) 0.0016(6)
C11 0.0211(7) 0.0215(7) 0.0271(8) 0.0027(6) -0.0037(6) 0.0044(5)
C12 0.0243(7) 0.0239(7) 0.0280(8) -0.0008(6) -0.0033(6) 0.0036(6)
C13 0.0203(7) 0.0209(7) 0.0315(8) 0.0042(6) -0.0055(6) 0.0020(5)
C14 0.0253(8) 0.0267(8) 0.0456(10) 0.0123(7) -0.0059(7) -0.0037(6)
C15 0.0332(8) 0.0208(7) 0.0437(10) 0.0010(7) -0.0099(7) -0.0039(6)
C16 0.0204(7) 0.0214(7) 0.0306(8) 0.0025(6) -0.0048(6) 0.0028(5)
C17 0.0265(7) 0.0271(8) 0.0314(8) 0.0032(6) -0.0005(6) 0.0035(6)
C18 0.0303(8) 0.0235(7) 0.0344(8) -0.0015(6) -0.0063(6) 0.0012(6)
C19 0.0234(7) 0.0269(8) 0.0338(8) 0.0067(6) -0.0035(6) 0.0018(6)
C20 0.0267(7) 0.0416(9) 0.0282(8) 0.0007(7) -0.0041(6) 0.0003(7)
C21 0.0327(8) 0.0319(8) 0.0334(9) 0.0084(7) -0.0001(7) 0.0043(6)
C22 0.0246(7) 0.0259(8) 0.0428(9) 0.0099(7) -0.0039(6) -0.0014(6)
C23 0.0318(8) 0.0303(8) 0.0368(9) -0.0061(7) -0.0056(7) -0.0032(6)
C24 0.0263(7) 0.0295(8) 0.0382(9) 0.0081(7) 0.0018(6) 0.0013(6)

loop_
_atom_type_symbol
_atom_type_description
_atom_type_scat_dispersion_real
_atom_type_scat_dispersion_imag
_atom_type_scat_source
C C 0.0181 0.0091 'International Tables Vol C Tables 4.2.6.8 and 6.1.1.4'
H H 0.0000 0.0000 'International Tables Vol C Tables 4.2.6.8 and 6.1.1.4'
N N 0.0311 0.0180 'International Tables Vol C Tables 4.2.6.8 and 6.1.1.4'

loop_
_geom_angle_atom_site_label_1
_geom_angle_atom_site_label_2
_geom_angle_atom_site_label_3
_geom_angle
C2 N1 C8 108.72(12)
C2 N1 C10 125.04(13)
C8 N1 C10 125.64(12)
N1 C2 C11 108.72(13)
N3 C2 N1 124.11(14)
N3 C2 C11 127.17(13)
C2 N3 C13 114.73(13)
C5 C4 C10 121.04(13)
C9 C4 C5 118.99(14)
C9 C4 C10 119.96(13)
C4 C5 C21 120.27(14)
C22 C6 C8 117.32(15)
C12 C7 C13 119.03(13)
C12 C7 C18 122.31(15)
C18 C7 C13 118.66(14)
N1 C8 C6 128.82(14)
N1 C8 C16 109.70(13)
C6 C8 C16 121.47(14)
C4 C9 C23 120.95(14)
N1 C10 C4 114.22(12)
C2 C11 C16 106.46(13)
C12 C11 C2 117.50(13)
C12 C11 C16 136.03(14)
C11 C12 C7 118.39(14)
N3 C13 C7 123.17(13)
N3 C13 C19 118.18(14)
C19 C13 C7 118.65(14)
C19 C14 C15 120.42(15)
C18 C15 C14 120.30(15)
C8 C16 C11 106.39(13)
C17 C16 C8 119.72(13)
C17 C16 C11 133.89(14)
C24 C17 C16 119.14(15)
C15 C18 C7 121.15(16)
C14 C19 C13 120.80(16)
C23 C20 C21 119.90(15)
C20 C21 C5 120.08(15)
C24 C22 C6 121.76(14)
C20 C23 C9 119.81(15)
C17 C24 C22 120.56(15)

loop_
_geom_bond_atom_site_label_1
_geom_bond_atom_site_label_2
_geom_bond_distance
N1 C2 1.3815(18)
N1 C8 1.388(2)
N1 C10 1.448(2)
C2 N3 1.3150(19)
C2 C11 1.433(2)
N3 C13 1.3690(19)
C4 C5 1.389(2)
C4 C9 1.385(2)
C4 C10 1.517(2)
C5 C21 1.393(2)
C6 C8 1.394(2)
C6 C22 1.391(2)
C7 C12 1.411(2)
C7 C13 1.429(2)
C7 C18 1.418(2)
C8 C16 1.409(2)
C9 C23 1.388(2)
C11 C12 1.368(2)
C11 C16 1.447(2)
C13 C19 1.416(2)
C14 C15 1.407(3)
C14 C19 1.371(2)
C15 C18 1.361(2)
C16 C17 1.390(2)
C17 C24 1.385(2)
C20 C21 1.384(2)
C20 C23 1.382(2)
C22 C24 1.390(2)
